data_9015120
loop_
_publ_author_name
'Averbuch-Pouchot, M. T.'
'Sch\"ulke, U.'

_publ_section_title
;
 Preparation and crystal structure of guanidinium cyclododecaphosphate
 telluric acid hydrate: (C (N H2)3)12 P12 O36. 12Te (O H)6 . 24H2 O
;
_journal_coden_ASTM ZAACAB
_journal_issue 11
_journal_name_full
;
 Zeitschrift fuer Anorganische und Allgemeine Chemie
;
_journal_page_first 1997
_journal_page_last 2002
_journal_paper_doi 10.1002/zaac.19966221131
_journal_volume 622
_journal_year 1996
_chemical_formula_sum 'C12 H192 N36 O132 P12 Te12'
_space_group_IT_number 148
_symmetry_space_group_name_Hall '-R 3'
_symmetry_space_group_name_H-M 'R -3 :H'
_cell_angle_alpha 90
_cell_angle_beta 90
_cell_angle_gamma 120
_cell_formula_units_Z 3
_cell_length_a 15.854(9)
_cell_length_b 15.854(9)
_cell_length_c 51.26(2)
_cell_volume 11158.011
_exptl_crystal_density_diffrn 2.152
_cod_duplicate_entry 1008859
_cod_depositor_comments
;
 Marking attached hydrogen atoms. Marking atoms 'N3' and 'N4' as belonging to
 disorder assembly A, disorder sites '1' and '2' respectively. Marking atoms
 'N7', 'N8' and 'N9' as belonging to disorder assembly B, disorder sites
 '1', '2' and '3' respectively. Correcting the summary chemical formula.

 Antanas Vaitkus,
 2018-01-24
;
_cod_original_cell_volume 11158.010
_cod_original_sg_symbol_H-M 'R -3'
_cod_original_formula_sum 'Te2 P2 O22 N6 C2 H26'
_cod_database_code 9015120
_amcsd_formula_title 'H192 N36 O132 P12 Te12'

loop_
_space_group_symop_operation_xyz
x,y,z
2/3+x,1/3+y,1/3+z
1/3+x,2/3+y,2/3+z
y,-x+y,-z
2/3+y,1/3-x+y,1/3-z
1/3+y,2/3-x+y,2/3-z
-x+y,-x,z
2/3-x+y,1/3-x,1/3+z
1/3-x+y,2/3-x,2/3+z
-x,-y,-z
2/3-x,1/3-y,1/3-z
1/3-x,2/3-y,2/3-z
-y,x-y,z
2/3-y,1/3+x-y,1/3+z
1/3-y,2/3+x-y,2/3+z
x-y,x,-z
2/3+x-y,1/3+x,1/3-z
1/3+x-y,2/3+x,2/3-z

loop_
_atom_site_aniso_label
_atom_site_aniso_U_11
_atom_site_aniso_U_22
_atom_site_aniso_U_33
_atom_site_aniso_U_12
_atom_site_aniso_U_13
_atom_site_aniso_U_23
Te1 0.01750 0.01680 0.02010 0.00880 0.00100 -0.00020
Te2 0.01460 0.01590 0.02400 0.00770 0.00000 0.00100
P1 0.01960 0.02170 0.02300 0.01080 -0.00270 -0.00210
P2 0.01870 0.02320 0.02900 0.01000 -0.00150 -0.00460
O1 0.01600 0.01100 0.02700 0.00400 -0.00900 -0.00200
O2 0.04000 0.02300 0.02900 0.02200 -0.00100 0.00300
O3 0.02900 0.03700 0.04200 0.01500 0.01800 -0.01100
O4 0.03600 0.02800 0.03400 0.01400 -0.00500 0.00300
O5 0.02800 0.03800 0.03500 0.02300 0.00200 -0.00300
O6 0.04100 0.05000 0.04100 0.03500 0.00200 0.00400
O7 0.02100 0.02900 0.03100 0.01300 0.01000 0.00900
O8 0.05400 0.02900 0.03300 0.02300 -0.00600 0.00500
O9 0.02100 0.02300 0.04000 0.00800 -0.00700 -0.00100
O10 0.03600 0.02600 0.05100 0.02000 -0.02800 -0.02200
O11 0.03100 0.01500 0.04900 0.01400 -0.01500 -0.01100
O12 0.01500 0.03600 0.04700 0.01100 -0.01100 0.00500
O13 0.01900 0.02600 0.06600 0.00900 0.00000 -0.00300
O14 0.03500 0.01300 0.02400 0.00700 -0.00800 -0.00300
O15 0.03000 0.01900 0.03900 0.00300 -0.00400 -0.00800
O16 0.07100 0.04800 0.04300 0.03700 0.03400 0.00800
O17 0.06500 0.04200 0.07600 0.03400 -0.01500 -0.02300
O18 0.04200 0.02700 0.02900 0.02200 0.00400 -0.00100
O19 0.04100 0.05900 0.02000 0.03300 0.00000 -0.00400
O20 0.03900 0.02800 0.04700 0.01300 -0.00400 0.00300
O21 0.05100 0.04200 0.03600 0.01600 0.00300 0.01400
O22 0.04200 0.05800 0.05000 0.02600 0.00200 -0.01200
N1 0.02400 0.05000 0.11000 0.01800 0.00500 -0.00100
N2 0.03300 0.03800 0.06500 0.02100 -0.00400 -0.00100
N5 0.03800 0.00800 0.10300 0.00500 -0.00600 -0.00100
N6 0.11000 0.06400 0.05900 -0.03100 0.00700 -0.00500
C1 0.02300 0.02300 0.07000 0.01150 0.00000 0.00000
C2 0.03400 0.03400 0.06000 0.01700 0.00000 0.00000
C3 0.03100 0.03100 0.05000 0.01550 0.00000 0.00000
C4 0.01000 0.01000 0.02500 0.00500 0.00000 0.00000
C5 0.01500 0.01500 0.11000 0.00750 0.00000 0.00000
C6 0.03800 0.03800 0.01600 0.01900 0.00000 0.00000

loop_
_atom_site_label
_atom_site_fract_x
_atom_site_fract_y
_atom_site_fract_z
_atom_site_occupancy
_atom_site_attached_hydrogens
_atom_site_disorder_assembly
_atom_site_disorder_group
Te1 0.00006 0.33201 0.22684 1.00000 . . .
Te2 0.99969 0.33401 0.42689 1.00000 . . .
P1 0.42660 0.02240 0.31011 1.00000 . . .
P2 0.30010 0.10520 0.31901 1.00000 . . .
O1 0.43800 0.42210 0.46180 1.00000 . . .
O2 0.35530 0.44810 0.41990 1.00000 . . .
O3 0.42460 0.31550 0.42050 1.00000 . . .
O4 0.55810 0.58130 0.20580 1.00000 . . .
O5 0.09220 0.31630 0.20600 1.00000 . . .
O6 0.08390 0.64420 0.08540 1.00000 . . .
O7 0.55380 0.61800 0.11510 1.00000 . . .
O8 0.27220 0.05300 0.40590 1.00000 . . .
O9 0.05650 0.27380 0.11510 1.00000 . . .
O10 0.27790 0.22410 0.21570 1.00000 . . .
O11 0.60700 0.55060 0.40660 1.00000 . . .
O12 -0.06780 0.38450 0.07450 1.00000 . . .
O13 0.62920 0.06870 0.35020 1.00000 . . .
O14 0.55610 0.48900 0.29230 1.00000 . . .
O15 0.33070 0.40180 0.03190 1.00000 2 . .
O16 0.43570 0.50480 0.37470 1.00000 . . .
O17 0.13300 0.43080 0.00560 1.00000 . . .
O18 0.34040 0.21620 0.32810 1.00000 . . .
O19 0.14350 0.49930 0.16510 1.00000 . . .
O20 0.50520 0.35890 0.50160 1.00000 . . .
O21 0.47970 0.17130 0.49820 1.00000 . . .
O22 0.19110 0.32260 0.30430 1.00000 . . .
N1 0.23810 0.63000 0.23320 1.00000 . . .
N2 0.57300 0.29310 0.23000 1.00000 . . .
N3 0.37750 0.61450 0.03100 0.62000 2 A 1
N4 0.35700 0.59600 0.29840 0.38000 2 A 2
N5 0.05840 0.09730 0.22900 1.00000 . . .
N6 0.07000 0.09600 0.29750 1.00000 . . .
N7 -0.02000 0.07000 0.03870 0.41000 2 B 1
N8 0.57300 0.31300 0.30440 0.38000 2 B 2
N9 0.61400 0.24800 0.37670 0.21000 2 B 3
C1 0.00000 0.00000 0.43410 1.00000 . . .
C2 0.00000 0.00000 0.10150 1.00000 . . .
C3 0.00000 0.00000 0.36740 1.00000 . . .
C4 0.00000 0.00000 0.22950 1.00000 . . .
C5 0.00000 0.00000 0.29830 1.00000 . . .
C6 0.00000 0.00000 0.03460 1.00000 . . .
H1 0.39000 0.11000 0.19400 1.00000 . . .
H2 0.41000 0.29000 0.07000 1.00000 . . .
H3 0.40800 0.29100 0.40300 1.00000 . . .
H4 0.06000 0.46000 0.19100 1.00000 . . .
H5 0.26000 0.39000 0.47600 1.00000 . . .
H6 0.34000 0.42000 0.07100 1.00000 . . .
H7 0.03000 0.48000 0.11700 1.00000 . . .
H8 0.41000 0.45000 0.27500 1.00000 . . .
H9 0.47000 0.45000 0.21700 1.00000 . . .
H10 0.30000 0.18000 0.21800 1.00000 . . .
H11 0.31000 0.10000 0.06300 1.00000 . . .
H12 -0.02000 0.43000 0.05900 1.00000 . . .
H13 0.45000 0.68000 0.09800 1.00000 . . .
H14 0.57000 0.36000 0.76100 1.00000 . . .
H15 0.00000 0.13000 0.10300 1.00000 . . .
H16 0.13000 0.10000 0.10200 1.00000 . . .
H17 0.12700 0.12000 0.23200 1.00000 . . .
H18 0.02000 0.13000 0.23700 1.00000 . . .
H19 0.12000 0.48000 0.15100 1.00000 . . .
H20 0.15000 0.01000 0.49500 1.00000 . . .
H21 0.13900 0.49700 0.48400 1.00000 . . .
H22 0.18000 0.49500 0.50000 1.00000 . . .
H23 0.01000 0.21000 0.15000 1.00000 . . .
H24 0.54000 0.17000 0.49900 1.00000 . . .
H25 0.69000 0.87000 0.36300 1.00000 . . .
H26 0.63000 0.88000 0.31200 1.00000 . . .

loop_
_cod_related_entry_id
_cod_related_entry_database
_cod_related_entry_code
1 AMCSD 0016725
